data_4313004
loop_
_publ_author_name
'Joseph M. Tanski'
'Gerard Parkin'

_publ_section_title
;
 Tantalum Amido and Imido Complexes Supported
 byTris[(2-indolyl)methyl]amine, a Tetradentate Trianionic Ligand with
 Reduced \p-Donor Character
;
_journal_name_full 'Inorganic Chemistry'
_journal_page_first 264
_journal_page_last 266
_journal_paper_doi 10.1021/ic026182a
_journal_volume 42
_journal_year 2003
_chemical_formula_sum 'C34 H31 Cl3 N4 O6'
_chemical_formula_weight 697.98
_chemical_name_systematic
; 
 ? 
;
_space_group_IT_number 148
_symmetry_cell_setting rhombohedral
_symmetry_space_group_name_Hall '-R 3'
_symmetry_space_group_name_H-M 'R -3 :H'
_atom_sites_solution_hydrogens geom
_atom_sites_solution_primary direct
_atom_sites_solution_secondary difmap
_audit_creation_method SHELXL-97
_cell_angle_alpha 90.00
_cell_angle_beta 90.00
_cell_angle_gamma 120.00
_cell_formula_units_Z 6
_cell_length_a 14.978(3)
_cell_length_b 14.978(3)
_cell_length_c 23.939(6)
_cell_measurement_temperature 243(2)
_cell_volume 4651.0(18)
_computing_cell_refinement 'Bruker SMART'
_computing_data_collection 'Bruker SMART'
_computing_data_reduction 'Bruker SHELXTL'
_computing_molecular_graphics 'Bruker SHELXTL'
_computing_publication_material 'Bruker SHELXTL'
_computing_structure_refinement 'SHELXL-97 (Sheldrick, 1997)'
_computing_structure_solution 'SHELXS-97 (Sheldrick, 1990)'
_diffrn_ambient_temperature 243(2)
_diffrn_measured_fraction_theta_full 0.925
_diffrn_measured_fraction_theta_max 0.925
_diffrn_measurement_device_type 'CCD area detector'
_diffrn_measurement_method 'phi and omega scans'
_diffrn_radiation_monochromator graphite
_diffrn_radiation_source 'fine-focus sealed tube'
_diffrn_radiation_type MoK\a
_diffrn_radiation_wavelength 0.71073
_diffrn_reflns_av_R_equivalents 0.0518
_diffrn_reflns_av_sigmaI/netI 0.0828
_diffrn_reflns_limit_h_max 19
_diffrn_reflns_limit_h_min -19
_diffrn_reflns_limit_k_max 11
_diffrn_reflns_limit_k_min -19
_diffrn_reflns_limit_l_max 31
_diffrn_reflns_limit_l_min -28
_diffrn_reflns_number 7873
_diffrn_reflns_theta_full 28.25
_diffrn_reflns_theta_max 28.25
_diffrn_reflns_theta_min 1.79
_exptl_absorpt_coefficient_mu 0.351
_exptl_absorpt_correction_T_max 0.9827
_exptl_absorpt_correction_T_min 0.9332
_exptl_absorpt_correction_type none
_exptl_crystal_density_diffrn 1.495
_exptl_crystal_density_method 'not measured'
_exptl_crystal_F_000 2172
_exptl_crystal_size_max 0.20
_exptl_crystal_size_mid 0.10
_exptl_crystal_size_min 0.05
_refine_diff_density_max 0.247
_refine_diff_density_min -0.192
_refine_diff_density_rms 0.039
_refine_ls_extinction_coef 0.0006(3)
_refine_ls_extinction_expression Fc^*^=kFc[1+0.001xFc^2^\l^3^/sin(2\q)]^-1/4^
_refine_ls_extinction_method SHELXL
_refine_ls_goodness_of_fit_ref 1.024
_refine_ls_hydrogen_treatment mixed
_refine_ls_matrix_type full
_refine_ls_number_parameters 132
_refine_ls_number_reflns 2376
_refine_ls_number_restraints 0
_refine_ls_restrained_S_all 1.024
_refine_ls_R_factor_all 0.1755
_refine_ls_R_factor_gt 0.0639
_refine_ls_shift/su_max 0.004
_refine_ls_shift/su_mean 0.001
_refine_ls_structure_factor_coef Fsqd
_refine_ls_weighting_details 'calc w=1/[\s^2^(Fo^2^)+(0.0800P)^2^+0.0000P] where P=(Fo^2^+2Fc^2^)/3'
_refine_ls_weighting_scheme calc
_refine_ls_wR_factor_gt 0.1503
_refine_ls_wR_factor_ref 0.1869
_reflns_number_gt 1040
_reflns_number_total 2376
_reflns_threshold_expression >2sigma(I)
_cod_data_source_file ic026182a-2_s2_4.cif
_cod_data_source_block lns10
_cod_depositor_comments
;
The following automatic conversions were performed:

'_symmetry_cell_setting' value 'Rhombohedral' changed to
'rhombohedral' according to the built-in table from CIF Core
dictionary named 'cif_core.dic' version 2.4.1 from 2010-06-29.

Automatic conversion script
Id: cif_fix_values 1646 2011-03-28 12:23:43Z adriana 
;
_cod_original_cell_volume 4650.9(16)
_cod_original_sg_symbol_H-M 'R -3'
_cod_database_code 4313004

loop_
_symmetry_equiv_pos_as_xyz
'x, y, z'
'-y, x-y, z'
'-x+y, -x, z'
'x+2/3, y+1/3, z+1/3'
'-y+2/3, x-y+1/3, z+1/3'
'-x+y+2/3, -x+1/3, z+1/3'
'x+1/3, y+2/3, z+2/3'
'-y+1/3, x-y+2/3, z+2/3'
'-x+y+1/3, -x+2/3, z+2/3'
'-x, -y, -z'
'y, -x+y, -z'
'x-y, x, -z'
'-x+2/3, -y+1/3, -z+1/3'
'y+2/3, -x+y+1/3, -z+1/3'
'x-y+2/3, x+1/3, -z+1/3'
'-x+1/3, -y+2/3, -z+2/3'
'y+1/3, -x+y+2/3, -z+2/3'
'x-y+1/3, x+2/3, -z+2/3'

loop_
_atom_site_label
_atom_site_type_symbol
_atom_site_fract_x
_atom_site_fract_y
_atom_site_fract_z
_atom_site_U_iso_or_equiv
_atom_site_adp_type
_atom_site_occupancy
_atom_site_symmetry_multiplicity
_atom_site_calc_flag
_atom_site_refinement_flags
_atom_site_disorder_assembly
_atom_site_disorder_group
O1 O 0.39436(15) 0.29434(17) 0.53514(10) 0.0723(7) Uani 1 1 d . . .
O2 O 0.2950(2) 0.3510(3) 0.49761(11) 0.1173(11) Uani 1 1 d . . .
N1 N 0.44702(17) 0.38911(16) 0.45654(10) 0.0520(7) Uani 1 1 d . . .
N2 N 0.6667 0.3333 0.46589(16) 0.0512(10) Uani 1 3 d S . .
C1 C 0.3198(3) 0.2451(3) 0.57962(15) 0.1006(13) Uani 1 1 d . . .
H1A H 0.3543 0.2391 0.6125 0.151 Uiso 1 1 calc R . .
H1B H 0.2671 0.1770 0.5676 0.151 Uiso 1 1 calc R . .
H1C H 0.2883 0.2863 0.5885 0.151 Uiso 1 1 calc R . .
C2 C 0.3709(2) 0.3434(3) 0.49768(14) 0.0663(9) Uani 1 1 d . . .
C3 C 0.4402(2) 0.4483(2) 0.41230(12) 0.0539(8) Uani 1 1 d . . .
C4 C 0.3679(2) 0.4782(2) 0.40109(14) 0.0656(9) Uani 1 1 d . . .
H4A H 0.3106 0.4585 0.4245 0.079 Uiso 1 1 calc R . .
C5 C 0.3837(3) 0.5381(3) 0.35422(16) 0.0780(10) Uani 1 1 d . . .
H5A H 0.3368 0.5606 0.3459 0.094 Uiso 1 1 calc R . .
C6 C 0.4666(3) 0.5656(3) 0.31933(17) 0.0826(11) Uani 1 1 d . . .
H6A H 0.4750 0.6061 0.2876 0.099 Uiso 1 1 calc R . .
C7 C 0.5372(3) 0.5347(3) 0.33020(14) 0.0757(10) Uani 1 1 d . . .
H7A H 0.5930 0.5530 0.3059 0.091 Uiso 1 1 calc R . .
C8 C 0.5250(2) 0.4759(2) 0.37769(12) 0.0546(8) Uani 1 1 d . . .
C9 C 0.5821(2) 0.4314(2) 0.40089(12) 0.0565(8) Uani 1 1 d . . .
H9A H 0.6424 0.4370 0.3856 0.068 Uiso 1 1 calc R . .
C10 C 0.53610(19) 0.3809(2) 0.44773(12) 0.0486(7) Uani 1 1 d . . .
C11 C 0.5690(2) 0.3218(2) 0.48534(12) 0.0520(7) Uani 1 1 d . . .
H11A H 0.5769 0.3477 0.5237 0.062 Uiso 1 1 calc R . .
H11B H 0.5160 0.2487 0.4854 0.062 Uiso 1 1 calc R . .

loop_
_atom_site_aniso_label
_atom_site_aniso_U_11
_atom_site_aniso_U_22
_atom_site_aniso_U_33
_atom_site_aniso_U_23
_atom_site_aniso_U_13
_atom_site_aniso_U_12
O1 0.0629(14) 0.0756(15) 0.0814(16) 0.0173(12) 0.0250(12) 0.0369(12)
O2 0.0870(19) 0.176(3) 0.128(2) 0.047(2) 0.0429(16) 0.095(2)
N1 0.0447(14) 0.0475(14) 0.0662(16) -0.0071(12) 0.0031(12) 0.0249(12)
N2 0.0407(14) 0.0407(14) 0.072(3) 0.000 0.000 0.0203(7)
C1 0.090(3) 0.116(3) 0.096(3) 0.029(2) 0.041(2) 0.052(3)
C2 0.055(2) 0.067(2) 0.078(2) -0.0019(18) 0.0118(17) 0.0312(18)
C3 0.0540(18) 0.0449(16) 0.0640(19) -0.0096(14) -0.0035(15) 0.0256(15)
C4 0.064(2) 0.066(2) 0.080(2) -0.0135(18) -0.0032(16) 0.0432(18)
C5 0.084(3) 0.078(2) 0.092(3) -0.014(2) -0.019(2) 0.056(2)
C6 0.083(3) 0.075(2) 0.094(3) 0.008(2) -0.011(2) 0.043(2)
C7 0.068(2) 0.078(2) 0.084(2) 0.0192(19) 0.0108(18) 0.0386(19)
C8 0.0490(18) 0.0492(17) 0.0676(19) 0.0003(15) 0.0020(15) 0.0259(14)
C9 0.0419(16) 0.0581(18) 0.070(2) 0.0030(15) 0.0068(15) 0.0252(15)
C10 0.0397(16) 0.0422(16) 0.0620(18) -0.0042(14) 0.0036(14) 0.0189(13)
C11 0.0436(16) 0.0471(16) 0.0662(18) 0.0010(14) 0.0017(14) 0.0234(14)

loop_
_atom_type_symbol
_atom_type_description
_atom_type_scat_dispersion_real
_atom_type_scat_dispersion_imag
_atom_type_scat_source
C C 0.0033 0.0016 'International Tables Vol C Tables 4.2.6.8 and 6.1.1.4'
H H 0.0000 0.0000 'International Tables Vol C Tables 4.2.6.8 and 6.1.1.4'
N N 0.0061 0.0033 'International Tables Vol C Tables 4.2.6.8 and 6.1.1.4'
O O 0.0106 0.0060 'International Tables Vol C Tables 4.2.6.8 and 6.1.1.4'
Cl Cl 0.1484 0.1585 'International Tables Vol C Tables 4.2.6.8 and 6.1.1.4'

loop_
_geom_angle_atom_site_label_1
_geom_angle_atom_site_label_2
_geom_angle_atom_site_label_3
_geom_angle
_geom_angle_site_symmetry_1
_geom_angle_site_symmetry_3
_geom_angle_publ_flag
C2 O1 C1 115.7(2) . . ?
C2 N1 C10 129.4(3) . . ?
C2 N1 C3 122.5(2) . . ?
C10 N1 C3 108.0(2) . . ?
C11 N2 C11 110.34(18) 2_655 3_665 ?
C11 N2 C11 110.34(18) 2_655 . ?
C11 N2 C11 110.34(18) 3_665 . ?
O2 C2 O1 125.9(3) . . ?
O2 C2 N1 122.1(3) . . ?
O1 C2 N1 112.0(3) . . ?
C4 C3 C8 122.0(3) . . ?
C4 C3 N1 131.1(3) . . ?
C8 C3 N1 106.9(2) . . ?
C5 C4 C3 117.3(3) . . ?
C6 C5 C4 121.5(3) . . ?
C7 C6 C5 121.0(3) . . ?
C6 C7 C8 119.2(3) . . ?
C7 C8 C3 119.0(3) . . ?
C7 C8 C9 133.6(3) . . ?
C3 C8 C9 107.3(2) . . ?
C10 C9 C8 109.3(2) . . ?
C9 C10 N1 108.5(2) . . ?
C9 C10 C11 127.4(2) . . ?
N1 C10 C11 124.1(2) . . ?
N2 C11 C10 110.0(2) . . ?

loop_
_geom_bond_atom_site_label_1
_geom_bond_atom_site_label_2
_geom_bond_distance
_geom_bond_site_symmetry_2
_geom_bond_publ_flag
O1 C2 1.313(4) . ?
O1 C1 1.449(4) . ?
O2 C2 1.199(3) . ?
N1 C2 1.399(4) . ?
N1 C10 1.416(3) . ?
N1 C3 1.417(3) . ?
N2 C11 1.461(3) 2_655 ?
N2 C11 1.461(3) 3_665 ?
N2 C11 1.461(3) . ?
C3 C4 1.390(4) . ?
C3 C8 1.394(4) . ?
C4 C5 1.381(4) . ?
C5 C6 1.378(5) . ?
C6 C7 1.374(4) . ?
C7 C8 1.393(4) . ?
C8 C9 1.433(4) . ?
C9 C10 1.336(4) . ?
C10 C11 1.507(4) . ?
